data_4034892
loop_
_publ_author_name
'Chang, Meng-Yang'
'Hsiao, Yu-Ting'
'Lai, Kai-Hsiang'

_publ_section_title
;
 mCPBA-Mediated Intramolecular Oxidative Annulation of ortho-Crotyl or
 Cinnamyl Arylaldehydes: Synthesis of Benzofused Five-, Six-, and
 Seven-Membered Oxacycles.
;
_journal_issue 22
_journal_name_full 'The Journal of organic chemistry'
_journal_page_first 14110
_journal_page_last 14119
_journal_paper_doi 10.1021/acs.joc.8b02146
_journal_volume 83
_journal_year 2018
_chemical_formula_sum 'C18 H16 O5'
_chemical_formula_weight 312.31
_space_group_crystal_system triclinic
_space_group_IT_number 2
_space_group_name_Hall '-P 1'
_space_group_name_H-M_alt 'P -1'
_atom_sites_solution_hydrogens geom
_audit_creation_method SHELXL-2014/6
_cell_angle_alpha 93.465(4)
_cell_angle_beta 104.206(3)
_cell_angle_gamma 116.505(3)
_cell_formula_units_Z 2
_cell_length_a 7.5282(6)
_cell_length_b 8.2601(7)
_cell_length_c 13.8286(12)
_cell_measurement_reflns_used 6417
_cell_measurement_temperature 100(2)
_cell_measurement_theta_max 26.4060
_cell_measurement_theta_min 2.8101
_cell_volume 731.54(11)
_computing_cell_refinement 'SAINT V8.34A (Bruker AXS Inc., 2013)'
_computing_data_collection 'Bruker APEX2'
_computing_data_reduction 'SAINT V8.34A (Bruker AXS Inc., 2013)'
_computing_molecular_graphics 'Bruker SHELXTL'
_computing_publication_material 'Bruker SHELXTL'
_computing_structure_refinement 'SHELXL-2014/6 (Sheldrick, 2014)'
_diffrn_ambient_temperature 100(2)
_diffrn_detector_area_resol_mean 8.3333
_diffrn_measured_fraction_theta_full 0.986
_diffrn_measured_fraction_theta_max 0.980
_diffrn_measurement_device_type 'Bruker APEX-II CCD'
_diffrn_measurement_method '\f and \w scans'
_diffrn_radiation_type MoK\a
_diffrn_radiation_wavelength 0.71073
_diffrn_reflns_av_R_equivalents 0.0274
_diffrn_reflns_av_unetI/netI 0.0285
_diffrn_reflns_Laue_measured_fraction_full 0.986
_diffrn_reflns_Laue_measured_fraction_max 0.980
_diffrn_reflns_limit_h_max 9
_diffrn_reflns_limit_h_min -9
_diffrn_reflns_limit_k_max 10
_diffrn_reflns_limit_k_min -10
_diffrn_reflns_limit_l_max 16
_diffrn_reflns_limit_l_min -17
_diffrn_reflns_number 12026
_diffrn_reflns_point_group_measured_fraction_full 0.986
_diffrn_reflns_point_group_measured_fraction_max 0.980
_diffrn_reflns_theta_full 25.242
_diffrn_reflns_theta_max 26.406
_diffrn_reflns_theta_min 2.810
_exptl_absorpt_coefficient_mu 0.104
_exptl_absorpt_correction_T_max 0.9485
_exptl_absorpt_correction_T_min 0.8738
_exptl_absorpt_correction_type multi-scan
_exptl_absorpt_process_details 'SADABS V2014/4 (Bruker AXS Inc.)'
_exptl_crystal_colour Colorless
_exptl_crystal_density_diffrn 1.418
_exptl_crystal_density_meas ?
_exptl_crystal_density_method 'not measured'
_exptl_crystal_description Lump
_exptl_crystal_F_000 328
_exptl_crystal_size_max 0.15
_exptl_crystal_size_mid 0.15
_exptl_crystal_size_min 0.13
_refine_diff_density_max 0.321
_refine_diff_density_min -0.247
_refine_diff_density_rms 0.048
_refine_ls_extinction_method none
_refine_ls_goodness_of_fit_ref 1.134
_refine_ls_hydrogen_treatment constr
_refine_ls_matrix_type full
_refine_ls_number_parameters 210
_refine_ls_number_reflns 2958
_refine_ls_number_restraints 0
_refine_ls_restrained_S_all 1.134
_refine_ls_R_factor_all 0.0427
_refine_ls_R_factor_gt 0.0392
_refine_ls_shift/su_max 0.000
_refine_ls_shift/su_mean 0.000
_refine_ls_structure_factor_coef Fsqd
_refine_ls_weighting_details 'w=1/[\s^2^(Fo^2^)+(0.0442P)^2^+0.3419P] where P=(Fo^2^+2Fc^2^)/3'
_refine_ls_weighting_scheme calc
_refine_ls_wR_factor_gt 0.1054
_refine_ls_wR_factor_ref 0.1079
_reflns_Friedel_coverage 0.000
_reflns_number_gt 2663
_reflns_number_total 2958
_reflns_threshold_expression 'I > 2\s(I)'
_cod_data_source_file jo8b02146_si_002.cif
_cod_data_source_block 180506LT_0m
_cod_depositor_comments
;
The following automatic conversions were performed:

data item '_exptl_crystal_density_meas' value 'not measured' was
changed to '?' -- the value is perceived as not measured.

Automatic conversion script
Id: cif_fix_values 6909 2019-04-08 15:41:33Z antanas 
;
_cod_database_code 4034892
_shelx_space_group_comment
;
The symmetry employed for this shelxl refinement is uniquely defined
by the following loop, which should always be used as a source of
symmetry information in preference to the above space-group names.
They are only intended as comments.
;
_shelxl_version_number 2014/6

loop_
_space_group_symop_operation_xyz
'x, y, z'
'-x, -y, -z'

loop_
_atom_site_label
_atom_site_type_symbol
_atom_site_fract_x
_atom_site_fract_y
_atom_site_fract_z
_atom_site_U_iso_or_equiv
_atom_site_adp_type
_atom_site_occupancy
_atom_site_site_symmetry_order
_atom_site_calc_flag
_atom_site_refinement_flags_posn
_atom_site_refinement_flags_adp
O1 O -0.13240(15) 0.21053(13) 0.79138(7) 0.0175(2) Uani 1 1 d . .
O2 O 0.45892(16) 0.48301(13) 1.22395(7) 0.0185(2) Uani 1 1 d . .
O3 O -0.10611(19) 0.47517(15) 0.62210(8) 0.0301(3) Uani 1 1 d . .
O4 O -0.19395(15) 0.06650(13) 0.91741(7) 0.0191(2) Uani 1 1 d . .
O5 O 0.62397(15) 0.79257(13) 1.16868(7) 0.0168(2) Uani 1 1 d . .
C1 C -0.3374(2) -0.1453(2) 0.42035(11) 0.0269(4) Uani 1 1 d . .
H1 H -0.3952 -0.2533 0.3698 0.032 Uiso 1 1 calc R U
C2 C -0.3565(2) 0.0069(2) 0.39492(11) 0.0267(4) Uani 1 1 d . .
H16 H -0.4270 0.0030 0.3269 0.032 Uiso 1 1 calc R U
C3 C -0.2736(2) 0.1648(2) 0.46790(11) 0.0224(3) Uani 1 1 d . .
H15 H -0.2859 0.2693 0.4498 0.027 Uiso 1 1 calc R U
C4 C -0.1720(2) 0.1704(2) 0.56806(10) 0.0184(3) Uani 1 1 d . .
C5 C -0.0897(2) 0.3413(2) 0.64425(10) 0.0186(3) Uani 1 1 d . .
C6 C 0.0243(2) 0.34883(19) 0.75414(10) 0.0163(3) Uani 1 1 d . .
H12 H 0.1351 0.3133 0.7540 0.020 Uiso 1 1 calc R U
C7 C -0.0783(2) 0.20059(19) 0.89101(10) 0.0148(3) Uani 1 1 d . .
C8 C 0.1139(2) 0.35672(18) 0.96000(10) 0.0143(3) Uani 1 1 d . .
C9 C 0.1917(2) 0.33695(18) 1.05916(10) 0.0145(3) Uani 1 1 d . .
H11 H 0.1258 0.2225 1.0796 0.017 Uiso 1 1 calc R U
C10 C 0.3641(2) 0.48431(19) 1.12660(10) 0.0145(3) Uani 1 1 d . .
C11 C 0.3625(2) 0.3191(2) 1.26235(11) 0.0216(3) Uani 1 1 d . .
H3 H 0.2228 0.2958 1.2621 0.032 Uiso 1 1 calc R U
H2 H 0.4468 0.3345 1.3320 0.032 Uiso 1 1 calc R U
H4 H 0.3517 0.2144 1.2192 0.032 Uiso 1 1 calc R U
C12 C 0.4581(2) 0.65504(18) 1.09596(10) 0.0141(3) Uani 1 1 d . .
C13 C 0.7090(2) 0.97274(19) 1.14491(11) 0.0214(3) Uani 1 1 d . .
H5 H 0.7633 0.9714 1.0875 0.032 Uiso 1 1 calc R U
H6 H 0.8223 1.0610 1.2042 0.032 Uiso 1 1 calc R U
H7 H 0.5998 1.0093 1.1268 0.032 Uiso 1 1 calc R U
C14 C 0.3818(2) 0.67187(18) 0.99761(10) 0.0151(3) Uani 1 1 d . .
H8 H 0.4475 0.7862 0.9770 0.018 Uiso 1 1 calc R U
C15 C 0.2092(2) 0.52242(19) 0.92854(10) 0.0144(3) Uani 1 1 d . .
C16 C 0.1223(2) 0.53596(19) 0.82111(10) 0.0169(3) Uani 1 1 d . .
H9 H 0.2352 0.6267 0.7980 0.020 Uiso 1 1 calc R U
H10 H 0.0167 0.5777 0.8174 0.020 Uiso 1 1 calc R U
C17 C -0.1522(2) 0.0168(2) 0.59291(11) 0.0199(3) Uani 1 1 d . .
H14 H -0.0819 0.0202 0.6608 0.024 Uiso 1 1 calc R U
C18 C -0.2341(2) -0.1408(2) 0.51933(12) 0.0243(3) Uani 1 1 d . .
H13 H -0.2196 -0.2448 0.5366 0.029 Uiso 1 1 calc R U

loop_
_atom_site_aniso_label
_atom_site_aniso_U_11
_atom_site_aniso_U_22
_atom_site_aniso_U_33
_atom_site_aniso_U_23
_atom_site_aniso_U_13
_atom_site_aniso_U_12
O1 0.0164(5) 0.0175(5) 0.0136(5) 0.0022(4) 0.0028(4) 0.0050(4)
O2 0.0216(5) 0.0146(5) 0.0131(5) 0.0037(4) 0.0019(4) 0.0051(4)
O3 0.0407(7) 0.0250(6) 0.0214(6) 0.0051(4) 0.0006(5) 0.0175(6)
O4 0.0194(5) 0.0153(5) 0.0184(5) 0.0026(4) 0.0056(4) 0.0050(4)
O5 0.0174(5) 0.0116(5) 0.0156(5) 0.0015(4) 0.0013(4) 0.0041(4)
C1 0.0217(8) 0.0285(8) 0.0211(7) -0.0064(6) 0.0087(6) 0.0044(7)
C2 0.0186(8) 0.0389(9) 0.0147(7) -0.0003(6) 0.0035(6) 0.0085(7)
C3 0.0183(7) 0.0300(8) 0.0172(7) 0.0054(6) 0.0053(6) 0.0102(7)
C4 0.0155(7) 0.0229(7) 0.0140(6) 0.0025(5) 0.0050(5) 0.0067(6)
C5 0.0184(7) 0.0205(7) 0.0163(7) 0.0042(5) 0.0053(6) 0.0087(6)
C6 0.0168(7) 0.0163(7) 0.0153(6) 0.0036(5) 0.0051(5) 0.0074(6)
C7 0.0172(7) 0.0153(7) 0.0149(6) 0.0015(5) 0.0057(5) 0.0099(6)
C8 0.0151(7) 0.0150(7) 0.0140(6) 0.0007(5) 0.0049(5) 0.0080(6)
C9 0.0167(7) 0.0128(6) 0.0158(6) 0.0034(5) 0.0070(5) 0.0073(6)
C10 0.0172(7) 0.0168(7) 0.0122(6) 0.0030(5) 0.0052(5) 0.0098(6)
C11 0.0255(8) 0.0181(7) 0.0179(7) 0.0080(5) 0.0051(6) 0.0079(6)
C12 0.0139(6) 0.0130(6) 0.0159(6) 0.0001(5) 0.0043(5) 0.0073(6)
C13 0.0213(8) 0.0123(7) 0.0210(7) 0.0033(5) 0.0028(6) 0.0018(6)
C14 0.0177(7) 0.0128(6) 0.0165(6) 0.0037(5) 0.0064(5) 0.0081(6)
C15 0.0159(7) 0.0154(7) 0.0144(6) 0.0029(5) 0.0058(5) 0.0090(6)
C16 0.0188(7) 0.0158(7) 0.0155(7) 0.0039(5) 0.0043(5) 0.0083(6)
C17 0.0203(7) 0.0235(7) 0.0161(7) 0.0031(5) 0.0071(6) 0.0097(6)
C18 0.0253(8) 0.0225(8) 0.0249(8) 0.0020(6) 0.0128(6) 0.0089(7)

loop_
_atom_type_symbol
_atom_type_description
_atom_type_scat_dispersion_real
_atom_type_scat_dispersion_imag
_atom_type_scat_source
C C 0.0033 0.0016 'International Tables Vol C Tables 4.2.6.8 and 6.1.1.4'
H H 0.0000 0.0000 'International Tables Vol C Tables 4.2.6.8 and 6.1.1.4'
O O 0.0106 0.0060 'International Tables Vol C Tables 4.2.6.8 and 6.1.1.4'

loop_
_geom_angle_atom_site_label_1
_geom_angle_atom_site_label_2
_geom_angle_atom_site_label_3
_geom_angle
C7 O1 C6 118.11(10)
C10 O2 C11 117.39(11)
C12 O5 C13 116.99(11)
C2 C1 C18 120.30(14)
C2 C1 H1 119.9
C18 C1 H1 119.9
C3 C2 C1 120.40(14)
C3 C2 H16 119.8
C1 C2 H16 119.8
C2 C3 C4 119.97(15)
C2 C3 H15 120.0
C4 C3 H15 120.0
C17 C4 C3 119.26(13)
C17 C4 C5 122.68(13)
C3 C4 C5 118.05(13)
O3 C5 C4 122.44(13)
O3 C5 C6 119.33(13)
C4 C5 C6 118.22(12)
O1 C6 C16 110.78(11)
O1 C6 C5 105.67(11)
C16 C6 C5 113.19(11)
O1 C6 H12 109.0
C16 C6 H12 109.0
C5 C6 H12 109.0
O4 C7 O1 117.64(12)
O4 C7 C8 124.65(12)
O1 C7 C8 117.69(12)
C15 C8 C9 120.96(12)
C15 C8 C7 120.32(12)
C9 C8 C7 118.65(12)
C10 C9 C8 119.62(12)
C10 C9 H11 120.2
C8 C9 H11 120.2
O2 C10 C9 125.76(12)
O2 C10 C12 114.56(12)
C9 C10 C12 119.68(12)
O2 C11 H3 109.5
O2 C11 H2 109.5
H3 C11 H2 109.5
O2 C11 H4 109.5
H3 C11 H4 109.5
H2 C11 H4 109.5
O5 C12 C14 124.80(12)
O5 C12 C10 115.11(12)
C14 C12 C10 120.09(12)
O5 C13 H5 109.5
O5 C13 H6 109.5
H5 C13 H6 109.5
O5 C13 H7 109.5
H5 C13 H7 109.5
H6 C13 H7 109.5
C12 C14 C15 120.47(13)
C12 C14 H8 119.8
C15 C14 H8 119.8
C8 C15 C14 119.14(12)
C8 C15 C16 119.02(12)
C14 C15 C16 121.84(12)
C15 C16 C6 108.60(11)
C15 C16 H9 110.0
C6 C16 H9 110.0
C15 C16 H10 110.0
C6 C16 H10 110.0
H9 C16 H10 108.4
C18 C17 C4 120.61(14)
C18 C17 H14 119.7
C4 C17 H14 119.7
C1 C18 C17 119.45(15)
C1 C18 H13 120.3
C17 C18 H13 120.3

loop_
_geom_bond_atom_site_label_1
_geom_bond_atom_site_label_2
_geom_bond_distance
O1 C7 1.3560(16)
O1 C6 1.4589(16)
O2 C10 1.3634(16)
O2 C11 1.4288(17)
O3 C5 1.2153(18)
O4 C7 1.2093(17)
O5 C12 1.3566(17)
O5 C13 1.4300(17)
C1 C2 1.384(2)
C1 C18 1.388(2)
C1 H1 0.9500
C2 C3 1.383(2)
C2 H16 0.9500
C3 C4 1.395(2)
C3 H15 0.9500
C4 C17 1.395(2)
C4 C5 1.485(2)
C5 C6 1.5331(19)
C6 C16 1.5049(19)
C6 H12 1.0000
C7 C8 1.4747(19)
C8 C15 1.3879(19)
C8 C9 1.4031(19)
C9 C10 1.3764(19)
C9 H11 0.9500
C10 C12 1.4134(19)
C11 H3 0.9800
C11 H2 0.9800
C11 H4 0.9800
C12 C14 1.3819(19)
C13 H5 0.9800
C13 H6 0.9800
C13 H7 0.9800
C14 C15 1.393(2)
C14 H8 0.9500
C15 C16 1.5020(18)
C16 H9 0.9900
C16 H10 0.9900
C17 C18 1.388(2)
C17 H14 0.9500
C18 H13 0.9500

loop_
_geom_torsion_atom_site_label_1
_geom_torsion_atom_site_label_2
_geom_torsion_atom_site_label_3
_geom_torsion_atom_site_label_4
_geom_torsion
C18 C1 C2 C3 -0.2(2)
C1 C2 C3 C4 -0.7(2)
C2 C3 C4 C17 1.1(2)
C2 C3 C4 C5 -178.67(13)
C17 C4 C5 O3 179.51(14)
C3 C4 C5 O3 -0.7(2)
C17 C4 C5 C6 0.9(2)
C3 C4 C5 C6 -179.32(12)
C7 O1 C6 C16 -50.50(15)
C7 O1 C6 C5 -173.45(11)
O3 C5 C6 O1 115.89(14)
C4 C5 C6 O1 -65.47(15)
O3 C5 C6 C16 -5.50(19)
C4 C5 C6 C16 173.13(12)
C6 O1 C7 O4 -167.01(12)
C6 O1 C7 C8 14.87(17)
O4 C7 C8 C15 -164.43(13)
O1 C7 C8 C15 13.54(18)
O4 C7 C8 C9 12.5(2)
O1 C7 C8 C9 -169.52(11)
C15 C8 C9 C10 0.6(2)
C7 C8 C9 C10 -176.37(12)
C11 O2 C10 C9 -5.09(19)
C11 O2 C10 C12 175.31(12)
C8 C9 C10 O2 -178.23(12)
C8 C9 C10 C12 1.35(19)
C13 O5 C12 C14 7.89(19)
C13 O5 C12 C10 -173.02(12)
O2 C10 C12 O5 -1.85(17)
C9 C10 C12 O5 178.53(11)
O2 C10 C12 C14 177.29(11)
C9 C10 C12 C14 -2.3(2)
O5 C12 C14 C15 -179.55(12)
C10 C12 C14 C15 1.4(2)
C9 C8 C15 C14 -1.49(19)
C7 C8 C15 C14 175.38(12)
C9 C8 C15 C16 178.97(12)
C7 C8 C15 C16 -4.16(19)
C12 C14 C15 C8 0.5(2)
C12 C14 C15 C16 -179.97(12)
C8 C15 C16 C6 -29.98(17)
C14 C15 C16 C6 150.49(13)
O1 C6 C16 C15 55.60(14)
C5 C6 C16 C15 174.07(11)
C3 C4 C17 C18 -0.6(2)
C5 C4 C17 C18 179.14(13)
C2 C1 C18 C17 0.7(2)
C4 C17 C18 C1 -0.3(2)
